data_4324234
loop_
_publ_author_name
'Linda Tjioe'
'Tanmaya Joshi'
'Jo\"el Brugger'
'Bim Graham'
'Leone Spiccia'

_publ_contact_author_address
;Monash University
School of Chemistry
Wellington Rd
Clayton
Victoria, Australia, 3800
;
_publ_contact_author_email leone.spiccia@monash.edu
_publ_contact_author_fax +610399054597
_publ_contact_author_name 'Leone Spiccia'
_publ_contact_author_phone +610399054526
_publ_section_title
;
 Synthesis, Structure, and DNA Cleavage Properties of Copper(II) Complexes
 of 1,4,7-Triazacyclononane Ligands Featuring Pairs of Guanidine Pendants
;
_journal_name_full 'Inorganic Chemistry'
_journal_page_first 621
_journal_page_last 635
_journal_paper_doi 10.1021/ic1018136
_journal_volume 50
_journal_year 2011
_chemical_formula_moiety 'C14 H33 Cu N9, 2(Cl O4)'
_chemical_formula_sum 'C14 H33 Cl2 Cu N9 O8'
_chemical_formula_weight 589.93
_chemical_name_common
;
(1-Ethyl-4,7-bis(ethylguanidinium)-1,4,7-triazacyclononane)copper(II) 
perchlorate
;
_chemical_name_systematic
; 
 ? 
;
_space_group_IT_number 14
_symmetry_cell_setting monoclinic
_symmetry_space_group_name_Hall '-P 2ybc'
_symmetry_space_group_name_H-M 'P 1 21/c 1'
_atom_sites_solution_hydrogens geom
_atom_sites_solution_primary direct
_atom_sites_solution_secondary difmap
_audit_creation_method SHELXL-97
_cell_angle_alpha 90.00
_cell_angle_beta 92.891(2)
_cell_angle_gamma 90.00
_cell_formula_units_Z 4
_cell_length_a 16.4966(7)
_cell_length_b 9.0232(4)
_cell_length_c 15.8392(6)
_cell_measurement_reflns_used 7270
_cell_measurement_temperature 123(2)
_cell_measurement_theta_max 27.72
_cell_measurement_theta_min 2.58
_cell_volume 2354.70(17)
_computing_cell_refinement 'Bruker Apex2 v2.0'
_computing_data_collection 'Bruker Apex2 v2.0'
_computing_data_reduction 'Bruker Apex2 v2.0'
_computing_molecular_graphics X-Seed
_computing_publication_material CIFTAB
_computing_structure_refinement 'SHELXL-97 (Sheldrick, 1997)'
_computing_structure_solution 'SHELXS-97 (Sheldrick, 1990)'
_diffrn_ambient_temperature 123(2)
_diffrn_measured_fraction_theta_full 0.970
_diffrn_measured_fraction_theta_max 0.970
_diffrn_measurement_device_type 'Bruker X8 Apex CCD'
_diffrn_measurement_method 'phi and omega scans'
_diffrn_radiation_monochromator graphite
_diffrn_radiation_source 'fine-focus sealed tube'
_diffrn_radiation_type MoK\a
_diffrn_radiation_wavelength 0.71073
_diffrn_reflns_av_R_equivalents 0.0528
_diffrn_reflns_av_sigmaI/netI 0.0638
_diffrn_reflns_limit_h_max 12
_diffrn_reflns_limit_h_min -21
_diffrn_reflns_limit_k_max 11
_diffrn_reflns_limit_k_min -11
_diffrn_reflns_limit_l_max 20
_diffrn_reflns_limit_l_min -20
_diffrn_reflns_number 17745
_diffrn_reflns_theta_full 27.50
_diffrn_reflns_theta_max 27.50
_diffrn_reflns_theta_min 2.57
_diffrn_standards_number 0
_exptl_absorpt_coefficient_mu 1.215
_exptl_absorpt_correction_T_max 0.9417
_exptl_absorpt_correction_T_min 0.7931
_exptl_absorpt_correction_type multi-scan
_exptl_absorpt_process_details SADABS
_exptl_crystal_colour blue
_exptl_crystal_density_diffrn 1.664
_exptl_crystal_description block
_exptl_crystal_F_000 1228
_exptl_crystal_size_max 0.20
_exptl_crystal_size_mid 0.20
_exptl_crystal_size_min 0.05
_refine_diff_density_max 0.796
_refine_diff_density_min -0.781
_refine_diff_density_rms 0.116
_refine_ls_extinction_method none
_refine_ls_goodness_of_fit_ref 1.283
_refine_ls_hydrogen_treatment mixed
_refine_ls_matrix_type full
_refine_ls_number_parameters 332
_refine_ls_number_reflns 5259
_refine_ls_number_restraints 8
_refine_ls_restrained_S_all 1.282
_refine_ls_R_factor_all 0.0870
_refine_ls_R_factor_gt 0.0715
_refine_ls_shift/su_max 0.029
_refine_ls_shift/su_mean 0.002
_refine_ls_structure_factor_coef Fsqd
_refine_ls_weighting_details 'calc w=1/[\s^2^(Fo^2^)+(0.0336P)^2^+8.7089P] where P=(Fo^2^+2Fc^2^)/3'
_refine_ls_weighting_scheme calc
_refine_ls_wR_factor_gt 0.1480
_refine_ls_wR_factor_ref 0.1534
_reflns_number_gt 4470
_reflns_number_total 5259
_reflns_threshold_expression >2sigma(I)
_cod_data_source_file ic1018136_si_002.cif
_cod_data_source_block C1
_cod_database_code 4324234

loop_
_symmetry_equiv_pos_as_xyz
'x, y, z'
'-x, y+1/2, -z+1/2'
'-x, -y, -z'
'x, -y-1/2, z-1/2'

loop_
_atom_site_label
_atom_site_type_symbol
_atom_site_fract_x
_atom_site_fract_y
_atom_site_fract_z
_atom_site_U_iso_or_equiv
_atom_site_adp_type
_atom_site_occupancy
_atom_site_symmetry_multiplicity
_atom_site_calc_flag
_atom_site_refinement_flags
Cu1 Cu 0.26000(3) 0.76101(6) 0.46575(4) 0.01272(16) Uani 1 1 d .
Cl1 Cl 0.42722(7) 0.32125(14) 0.25157(8) 0.0203(3) Uani 1 1 d .
O1 O 0.3506(2) 0.2542(4) 0.2265(2) 0.0278(9) Uani 1 1 d .
N1 N 0.2230(2) 0.9194(4) 0.3641(2) 0.0152(8) Uani 1 1 d .
C1 C 0.2664(3) 1.0623(5) 0.3804(3) 0.0204(11) Uani 1 1 d .
H1A H 0.2297 1.1329 0.4073 0.024 Uiso 1 1 calc R
H1B H 0.2819 1.1055 0.3261 0.024 Uiso 1 1 calc R
Cl2 Cl 0.10392(7) 0.19651(13) 0.14741(7) 0.0172(3) Uani 1 1 d .
O2 O 0.4792(3) 0.3080(5) 0.1823(3) 0.0449(12) Uani 1 1 d .
N2 N 0.3244(2) 0.9436(4) 0.5105(2) 0.0152(8) Uani 1 1 d .
C2 C 0.3419(3) 1.0395(6) 0.4376(3) 0.0198(11) Uani 1 1 d .
H2A H 0.3848 0.9931 0.4049 0.024 Uiso 1 1 calc R
H2B H 0.3622 1.1367 0.4584 0.024 Uiso 1 1 calc R
O3 O 0.4611(3) 0.2504(6) 0.3239(3) 0.0520(14) Uani 1 1 d .
N3 N 0.1629(2) 0.8556(4) 0.5266(2) 0.0139(8) Uani 1 1 d .
C3 C 0.2738(3) 1.0255(6) 0.5713(3) 0.0191(11) Uani 1 1 d .
H3A H 0.2512 1.1160 0.5438 0.023 Uiso 1 1 calc R
H3B H 0.3084 1.0563 0.6211 0.023 Uiso 1 1 calc R
O4 O 0.4135(3) 0.4758(5) 0.2674(3) 0.0471(12) Uani 1 1 d .
N4 N 0.1789(2) 0.6021(5) 0.4360(2) 0.0162(9) Uani 1 1 d .
C4 C 0.2048(3) 0.9290(5) 0.6001(3) 0.0166(10) Uani 1 1 d .
H4A H 0.2266 0.8530 0.6402 0.020 Uiso 1 1 calc R
H4B H 0.1657 0.9908 0.6297 0.020 Uiso 1 1 calc R
O5 O 0.1300(3) 0.1972(4) 0.0622(2) 0.0351(10) Uani 1 1 d .
N5 N 0.2493(3) 0.4763(5) 0.3365(3) 0.0260(11) Uani 1 1 d D
C5 C 0.1169(3) 0.9579(6) 0.4686(3) 0.0180(10) Uani 1 1 d .
H5A H 0.1301 1.0613 0.4851 0.022 Uiso 1 1 calc R
H5B H 0.0581 0.9429 0.4751 0.022 Uiso 1 1 calc R
O6 O 0.0478(2) 0.3151(4) 0.1579(3) 0.0317(10) Uani 1 1 d .
N6 N 0.1115(3) 0.4418(6) 0.3395(3) 0.0278(11) Uani 1 1 d D
C6 C 0.1351(3) 0.9360(6) 0.3756(3) 0.0177(10) Uani 1 1 d .
H6A H 0.1064 0.8466 0.3537 0.021 Uiso 1 1 calc R
H6B H 0.1144 1.0223 0.3425 0.021 Uiso 1 1 calc R
O7 O 0.1726(3) 0.2181(5) 0.2048(3) 0.0373(10) Uani 1 1 d .
N7 N 0.3599(2) 0.6464(5) 0.4998(3) 0.0170(9) Uani 1 1 d .
C7 C 0.2353(3) 0.8638(6) 0.2772(3) 0.0195(11) Uani 1 1 d .
H7A H 0.2141 0.9380 0.2356 0.023 Uiso 1 1 calc R
H7B H 0.2039 0.7712 0.2678 0.023 Uiso 1 1 calc R
O8 O 0.0667(2) 0.0572(4) 0.1642(2) 0.0228(8) Uani 1 1 d .
N8 N 0.4341(3) 0.4889(5) 0.5939(3) 0.0252(10) Uani 1 1 d D
C8 C 0.3243(3) 0.8339(6) 0.2624(3) 0.0240(12) Uani 1 1 d .
H8A H 0.3541 0.9279 0.2629 0.036 Uiso 1 1 calc R
H8B H 0.3288 0.7853 0.2076 0.036 Uiso 1 1 calc R
H8C H 0.3472 0.7694 0.3073 0.036 Uiso 1 1 calc R
N9 N 0.3035(3) 0.4302(5) 0.5500(3) 0.0257(10) Uani 1 1 d D
C9 C 0.1147(3) 0.7263(6) 0.5505(3) 0.0201(11) Uani 1 1 d .
H9A H 0.0622 0.7596 0.5716 0.024 Uiso 1 1 calc R
H9B H 0.1442 0.6706 0.5963 0.024 Uiso 1 1 calc R
C10 C 0.0998(3) 0.6272(6) 0.4742(3) 0.0165(10) Uani 1 1 d .
H10A H 0.0763 0.5315 0.4914 0.020 Uiso 1 1 calc R
H10B H 0.0613 0.6751 0.4327 0.020 Uiso 1 1 calc R
C11 C 0.1793(3) 0.5092(6) 0.3721(3) 0.0181(10) Uani 1 1 d .
C12 C 0.4024(3) 0.8860(6) 0.5508(3) 0.0188(10) Uani 1 1 d .
H12A H 0.3945 0.8583 0.6103 0.023 Uiso 1 1 calc R
H12B H 0.4448 0.9635 0.5501 0.023 Uiso 1 1 calc R
C13 C 0.4281(3) 0.7517(6) 0.5014(3) 0.0195(10) Uani 1 1 d .
H13A H 0.4406 0.7806 0.4432 0.023 Uiso 1 1 calc R
H13B H 0.4772 0.7063 0.5291 0.023 Uiso 1 1 calc R
C14 C 0.3663(3) 0.5275(6) 0.5480(3) 0.0187(11) Uani 1 1 d .
H1N H 0.0621(18) 0.475(6) 0.345(3) 0.022 Uiso 1 1 d D
H5N H 0.257(2) 0.458(6) 0.526(3) 0.022 Uiso 1 1 d D
H6N H 0.297(4) 0.379(5) 0.596(2) 0.022 Uiso 1 1 d D
H8N H 0.473(3) 0.556(5) 0.597(3) 0.022 Uiso 1 1 d D
H3N H 0.245(3) 0.407(5) 0.297(3) 0.022 Uiso 1 1 d D
H2N H 0.117(3) 0.386(5) 0.294(2) 0.022 Uiso 1 1 d D
H4N H 0.2968(19) 0.501(6) 0.359(3) 0.022 Uiso 1 1 d D
H7N H 0.427(3) 0.407(4) 0.622(3) 0.022 Uiso 1 1 d D

loop_
_atom_site_aniso_label
_atom_site_aniso_U_11
_atom_site_aniso_U_22
_atom_site_aniso_U_33
_atom_site_aniso_U_23
_atom_site_aniso_U_13
_atom_site_aniso_U_12
Cu1 0.0090(3) 0.0130(3) 0.0161(3) -0.0009(2) -0.0001(2) 0.0004(2)
Cl1 0.0138(6) 0.0254(6) 0.0219(6) 0.0002(5) 0.0015(5) 0.0012(5)
O1 0.022(2) 0.034(2) 0.0268(19) 0.0045(17) -0.0055(16) -0.0110(18)
N1 0.012(2) 0.018(2) 0.0157(19) 0.0036(16) 0.0010(16) 0.0013(16)
C1 0.024(3) 0.016(2) 0.021(2) 0.003(2) 0.002(2) -0.003(2)
Cl2 0.0112(6) 0.0179(6) 0.0221(6) -0.0017(5) -0.0030(5) 0.0002(5)
O2 0.034(3) 0.055(3) 0.049(3) -0.006(2) 0.023(2) -0.002(2)
N2 0.011(2) 0.018(2) 0.0164(19) -0.0007(16) -0.0012(16) 0.0001(16)
C2 0.019(3) 0.019(3) 0.022(3) 0.000(2) 0.002(2) -0.003(2)
O3 0.043(3) 0.069(4) 0.041(3) 0.025(2) -0.022(2) -0.009(3)
N3 0.013(2) 0.017(2) 0.0121(18) -0.0001(15) -0.0003(16) -0.0004(16)
C3 0.018(3) 0.021(3) 0.019(2) -0.007(2) 0.002(2) 0.000(2)
O4 0.047(3) 0.028(2) 0.067(3) -0.012(2) 0.012(3) 0.002(2)
N4 0.011(2) 0.018(2) 0.020(2) -0.0017(16) 0.0027(17) 0.0002(17)
C4 0.017(3) 0.019(2) 0.014(2) -0.0036(19) -0.0002(19) 0.001(2)
O5 0.053(3) 0.023(2) 0.030(2) -0.0020(17) 0.016(2) -0.006(2)
N5 0.023(2) 0.023(2) 0.033(3) -0.012(2) 0.008(2) 0.000(2)
C5 0.010(2) 0.020(3) 0.024(3) 0.001(2) 0.001(2) 0.0034(19)
O6 0.018(2) 0.023(2) 0.053(3) -0.0142(19) -0.0089(18) 0.0078(17)
N6 0.020(2) 0.032(3) 0.032(3) -0.012(2) 0.000(2) -0.005(2)
C6 0.011(2) 0.020(3) 0.022(2) 0.005(2) -0.002(2) 0.002(2)
O7 0.026(2) 0.031(2) 0.052(3) -0.004(2) -0.021(2) 0.0036(18)
N7 0.011(2) 0.018(2) 0.021(2) 0.0014(17) -0.0009(17) 0.0003(17)
C7 0.018(3) 0.027(3) 0.013(2) -0.002(2) 0.002(2) -0.004(2)
O8 0.0171(19) 0.0217(19) 0.0295(19) 0.0001(15) -0.0010(16) -0.0062(15)
N8 0.021(3) 0.023(2) 0.031(3) 0.007(2) -0.003(2) 0.004(2)
C8 0.017(3) 0.032(3) 0.023(3) -0.005(2) 0.005(2) -0.003(2)
N9 0.026(3) 0.021(2) 0.030(3) 0.0088(19) -0.003(2) -0.003(2)
C9 0.019(3) 0.021(3) 0.021(2) 0.000(2) 0.006(2) -0.003(2)
C10 0.009(2) 0.021(3) 0.020(2) 0.0001(19) 0.0021(19) 0.0007(19)
C11 0.015(2) 0.018(2) 0.022(2) -0.001(2) 0.000(2) 0.002(2)
C12 0.012(2) 0.024(3) 0.020(2) 0.002(2) -0.003(2) -0.006(2)
C13 0.007(2) 0.025(3) 0.026(2) 0.004(2) -0.0028(19) 0.001(2)
C14 0.017(3) 0.020(3) 0.019(2) -0.006(2) 0.004(2) 0.004(2)

loop_
_atom_type_symbol
_atom_type_description
_atom_type_scat_dispersion_real
_atom_type_scat_dispersion_imag
_atom_type_scat_source
C C 0.0033 0.0016 'International Tables Vol C Tables 4.2.6.8 and 6.1.1.4'
H H 0.0000 0.0000 'International Tables Vol C Tables 4.2.6.8 and 6.1.1.4'
N N 0.0061 0.0033 'International Tables Vol C Tables 4.2.6.8 and 6.1.1.4'
O O 0.0106 0.0060 'International Tables Vol C Tables 4.2.6.8 and 6.1.1.4'
Cl Cl 0.1484 0.1585 'International Tables Vol C Tables 4.2.6.8 and 6.1.1.4'
Cu Cu 0.3201 1.2651 'International Tables Vol C Tables 4.2.6.8 and 6.1.1.4'

loop_
_geom_angle_atom_site_label_1
_geom_angle_atom_site_label_2
_geom_angle_atom_site_label_3
_geom_angle
N7 Cu1 N4 103.01(17)
N7 Cu1 N2 85.25(17)
N4 Cu1 N2 168.04(15)
N7 Cu1 N3 136.66(16)
N4 Cu1 N3 83.25(16)
N2 Cu1 N3 84.81(15)
N7 Cu1 N1 136.38(15)
N4 Cu1 N1 97.76(16)
N2 Cu1 N1 81.54(16)
N3 Cu1 N1 83.25(15)
O3 Cl1 O2 111.0(3)
O3 Cl1 O4 111.1(3)
O2 Cl1 O4 108.7(3)
O3 Cl1 O1 110.0(3)
O2 Cl1 O1 107.7(3)
O4 Cl1 O1 108.2(3)
C6 N1 C7 109.2(4)
C6 N1 C1 110.9(4)
C7 N1 C1 111.4(4)
C6 N1 Cu1 102.2(3)
C7 N1 Cu1 114.2(3)
C1 N1 Cu1 108.6(3)
N1 C1 C2 111.0(4)
O6 Cl2 O8 110.4(2)
O6 Cl2 O7 108.7(2)
O8 Cl2 O7 109.6(2)
O6 Cl2 O5 109.4(3)
O8 Cl2 O5 109.3(2)
O7 Cl2 O5 109.4(3)
C2 N2 C12 109.8(4)
C2 N2 C3 110.4(4)
C12 N2 C3 112.9(4)
C2 N2 Cu1 108.3(3)
C12 N2 Cu1 106.6(3)
C3 N2 Cu1 108.6(3)
N2 C2 C1 111.0(4)
C9 N3 C4 112.9(4)
C9 N3 C5 112.7(4)
C4 N3 C5 114.4(4)
C9 N3 Cu1 103.4(3)
C4 N3 Cu1 101.9(3)
C5 N3 Cu1 110.4(3)
N2 C3 C4 111.1(4)
C11 N4 C10 116.7(4)
C11 N4 Cu1 127.5(3)
C10 N4 Cu1 112.7(3)
N3 C4 C3 110.4(4)
N3 C5 C6 113.3(4)
N1 C6 C5 111.9(4)
C14 N7 C13 118.5(4)
C14 N7 Cu1 128.3(3)
C13 N7 Cu1 106.9(3)
N1 C7 C8 112.3(4)
N3 C9 C10 109.3(4)
N4 C10 C9 107.7(4)
N4 C11 N5 120.1(5)
N4 C11 N6 123.0(5)
N5 C11 N6 116.9(5)
N2 C12 C13 108.3(4)
N7 C13 C12 106.9(4)
N7 C14 N8 124.2(5)
N7 C14 N9 120.0(5)
N8 C14 N9 115.7(5)

loop_
_geom_bond_atom_site_label_1
_geom_bond_atom_site_label_2
_geom_bond_distance
Cu1 N7 1.997(4)
Cu1 N4 2.001(4)
Cu1 N2 2.067(4)
Cu1 N3 2.092(4)
Cu1 N1 2.215(4)
Cl1 O3 1.403(4)
Cl1 O2 1.431(4)
Cl1 O4 1.437(4)
Cl1 O1 1.439(4)
N1 C6 1.478(6)
N1 C7 1.489(6)
N1 C1 1.491(6)
C1 C2 1.516(7)
Cl2 O6 1.430(4)
Cl2 O8 1.430(4)
Cl2 O7 1.429(4)
Cl2 O5 1.436(4)
N2 C2 1.482(6)
N2 C12 1.499(6)
N2 C3 1.501(6)
N3 C9 1.472(6)
N3 C4 1.480(6)
N3 C5 1.483(6)
C3 C4 1.521(7)
N4 C11 1.315(6)
N4 C10 1.483(6)
N5 C11 1.342(6)
C5 C6 1.531(7)
N6 C11 1.352(7)
N7 C14 1.318(6)
N7 C13 1.473(6)
C7 C8 1.522(7)
N8 C14 1.348(7)
N9 C14 1.360(7)
C9 C10 1.514(7)
C12 C13 1.515(7)

loop_
_geom_hbond_atom_site_label_D
_geom_hbond_atom_site_label_H
_geom_hbond_atom_site_label_A
_geom_hbond_distance_DH
_geom_hbond_distance_HA
_geom_hbond_distance_DA
_geom_hbond_angle_DHA
_geom_hbond_site_symmetry_A
N6 H2N O6 0.89(4) 2.47(4) 3.221(6) 143(5) .
N6 H2N O7 0.89(4) 2.30(3) 3.139(6) 159(5) .
N6 H1N O8 0.88(2) 2.25(2) 3.116(6) 171(5) 2
N5 H3N O7 0.89(5) 2.51(3) 3.334(6) 155(5) .
N5 H3N O1 0.89(5) 2.52(4) 3.185(6) 132(5) .
N5 H4N O4 0.87(2) 2.48(5) 2.973(6) 116(4) .
N9 H5N O5 0.88(2) 2.60(5) 3.099(7) 117(4) 4_566
N9 H6N O1 0.87(4) 2.51(3) 3.311(6) 152(5) 4_566
N8 H7N O2 0.87(2) 2.31(3) 3.096(7) 149(5) 4_566
N8 H7N O1 0.87(2) 2.57(3) 3.378(6) 153(5) 4_566
N8 H8N O3 0.88(5) 2.38(3) 3.160(7) 148(5) 3_666
